data_4131469
loop_
_publ_author_name
'Shimada, Masaki'
'Yamanoi, Yoshinori'
'Ohto, Tatsuhiko'
'Pham, Song-Toan'
'Yamada, Ryo'
'Tada, Hirokazu'
'Omoto, Kenichiro'
'Tashiro, Shohei'
'Shionoya, Mitsuhiko'
'Hattori, Mineyuki'
'Jimura, Keiko'
'Hayashi, Shigenobu'
'Koike, Hikaru'
'Iwamura, Munetaka'
'Nozaki, Koichi'
'Nishihara, Hiroshi'

_publ_section_title
;
 Multifunctional Octamethyltetrasila[2.2]cyclophanes: Conformational
 Variations, Circularly Polarized Luminescence, and Organic
 Electroluminescence.
;
_journal_issue 32
_journal_name_full 'Journal of the American Chemical Society'
_journal_page_first 11214
_journal_page_last 11221
_journal_paper_doi 10.1021/jacs.7b05671
_journal_volume 139
_journal_year 2017
_chemical_formula_moiety 'C19 H30 N2 S2 Si4'
_chemical_formula_sum 'C19 H30 N2 S2 Si4'
_chemical_formula_weight 462.92
_space_group_IT_number 1
_space_group_name_Hall 'P 1'
_space_group_name_H-M_alt 'P 1'
_symmetry_cell_setting triclinic
_symmetry_Int_Tables_number 1
_symmetry_space_group_name_Hall 'P 1'
_symmetry_space_group_name_H-M 'P 1'
_atom_sites_solution_hydrogens geom
_atom_sites_solution_primary direct
_atom_sites_solution_secondary difmap
_cell_angle_alpha 81.434(8)
_cell_angle_beta 88.885(9)
_cell_angle_gamma 78.740(6)
_cell_formula_units_Z 2
_cell_length_a 7.912(2)
_cell_length_b 11.836(3)
_cell_length_c 13.510(4)
_cell_measurement_reflns_used 4077
_cell_measurement_temperature 93
_cell_measurement_theta_max 27.50
_cell_measurement_theta_min 3.30
_cell_volume 1226.9(6)
_computing_cell_refinement 'CrystalClear-SM Expert 2.0 r3'
_computing_data_collection 'CrystalClear-SM Expert 2.0 r3 (Rigaku, 2009)'
_computing_data_reduction 'CrystalClear-SM Expert 2.0 r3'
_computing_molecular_graphics 'CrystalStructure 4.0'
_computing_publication_material 'CrystalStructure 4.0 (Rigaku, 2010)'
_computing_structure_refinement 'SHELXL97 (Sheldrick, 2008)'
_computing_structure_solution 'SIR92 (Altomare, et al., 1994)'
_diffrn_ambient_temperature 93
_diffrn_detector_area_resol_mean 7.111
_diffrn_measured_fraction_theta_full 0.960
_diffrn_measured_fraction_theta_max 0.960
_diffrn_measurement_device_type 'Rigaku Saturn724'
_diffrn_measurement_method \w
_diffrn_radiation_type 'Mo K\a'
_diffrn_radiation_wavelength 0.71075
_diffrn_reflns_av_R_equivalents 0.0671
_diffrn_reflns_limit_h_max 9
_diffrn_reflns_limit_h_min -9
_diffrn_reflns_limit_k_max 14
_diffrn_reflns_limit_k_min -10
_diffrn_reflns_limit_l_max 15
_diffrn_reflns_limit_l_min -16
_diffrn_reflns_number 8599
_diffrn_reflns_theta_full 26.10
_diffrn_reflns_theta_max 26.10
_diffrn_standards_number 0
_exptl_absorpt_coefficient_mu 0.420
_exptl_absorpt_correction_T_max 0.971
_exptl_absorpt_correction_T_min 0.881
_exptl_absorpt_correction_type multi-scan
_exptl_absorpt_process_details 'REQAB (Rigaku, 1998)'
_exptl_crystal_colour colorless
_exptl_crystal_density_diffrn 1.253
_exptl_crystal_density_method 'not measured'
_exptl_crystal_description block
_exptl_crystal_F_000 492.00
_exptl_crystal_size_max 0.150
_exptl_crystal_size_mid 0.120
_exptl_crystal_size_min 0.070
_refine_diff_density_max 0.340
_refine_diff_density_min -0.390
_refine_ls_abs_structure_details 'Flack, H. D. (1983), Acta Cryst. A39, 876-881.  1854 Friedel Pairs'
_refine_ls_abs_structure_Flack 0.14(8)
_refine_ls_extinction_method none
_refine_ls_goodness_of_fit_ref 1.044
_refine_ls_hydrogen_treatment constr
_refine_ls_number_parameters 487
_refine_ls_number_reflns 6539
_refine_ls_number_restraints 3
_refine_ls_R_factor_gt 0.0406
_refine_ls_shift/su_max 0.000
_refine_ls_structure_factor_coef Fsqd
_refine_ls_weighting_details 'w = 1/[\s^2^(Fo^2^)+(0.0558P)^2^+0.7449P] where P=(Fo^2^+2Fc^2^)/3'
_refine_ls_weighting_scheme calc
_refine_ls_wR_factor_ref 0.1034
_reflns_number_gt 6285
_reflns_number_total 6540
_reflns_threshold_expression F^2^>2.0\s(F^2^)
_cod_data_source_file ja7b05671_si_012.cif
_cod_data_source_block exp439chiral
_cod_database_code 4131469

loop_
_symmetry_equiv_pos_site_id
_symmetry_equiv_pos_as_xyz
1 +X,+Y,+Z

loop_
_atom_site_label
_atom_site_type_symbol
_atom_site_fract_x
_atom_site_fract_y
_atom_site_fract_z
_atom_site_U_iso_or_equiv
_atom_site_adp_type
_atom_site_occupancy
_atom_site_symmetry_multiplicity
_atom_site_calc_flag
_atom_site_refinement_flags
S1 S -0.00138(12) 0.91541(9) 0.39044(7) 0.0143(2) Uani 1.0 1 d .
S2 S 0.18220(12) 0.91443(9) 0.13776(7) 0.0162(2) Uani 1.0 1 d .
S3 S 0.97088(12) 0.89590(9) 0.89037(7) 0.0155(2) Uani 1.0 1 d .
S4 S 0.78592(12) 0.90622(9) 0.63356(7) 0.0162(3) Uani 1.0 1 d .
Si5 Si 0.01370(13) 1.18229(10) 0.38372(8) 0.0149(3) Uani 1.0 1 d .
Si6 Si 0.29996(13) 1.19590(10) 0.33548(8) 0.0133(3) Uani 1.0 1 d .
Si7 Si 0.46606(13) 0.63002(10) 0.40171(8) 0.0136(3) Uani 1.0 1 d .
Si8 Si 0.17174(13) 0.65292(10) 0.45046(8) 0.0139(3) Uani 1.0 1 d .
Si9 Si 0.82301(13) 1.16205(10) 0.88477(8) 0.0143(3) Uani 1.0 1 d .
Si10 Si 0.53003(13) 1.19842(10) 0.82957(8) 0.0146(3) Uani 1.0 1 d .
Si11 Si 0.64117(13) 0.63244(10) 0.90532(8) 0.0151(3) Uani 1.0 1 d .
Si12 Si 0.92788(14) 0.63404(10) 0.95277(8) 0.0165(3) Uani 1.0 1 d .
N13 N 0.2285(5) 1.0235(3) 0.1845(3) 0.0140(7) Uani 1.0 1 d .
N14 N 0.2996(5) 0.8052(3) 0.2080(3) 0.0154(7) Uani 1.0 1 d .
N15 N 0.6811(4) 1.0186(3) 0.6792(3) 0.0149(7) Uani 1.0 1 d .
N16 N 0.7285(5) 0.8009(3) 0.7090(3) 0.0153(7) Uani 1.0 1 d .
C17 C 0.0394(5) 1.0283(4) 0.4477(3) 0.0165(9) Uani 1.0 1 d .
C18 C 0.1337(5) 0.9822(4) 0.5329(3) 0.0151(9) Uani 1.0 1 d .
C19 C 0.1784(5) 0.8578(4) 0.5507(3) 0.0162(9) Uani 1.0 1 d .
C20 C 0.1141(5) 0.8074(4) 0.4787(3) 0.0146(8) Uani 1.0 1 d .
C21 C 0.2874(6) 0.7946(5) 0.6382(4) 0.0234(10) Uani 1.0 1 d .
C22 C 0.1367(6) 0.5467(4) 0.5630(3) 0.0201(9) Uani 1.0 1 d .
C23 C 0.0302(6) 0.6374(4) 0.3446(4) 0.0215(10) Uani 1.0 1 d .
C24 C 0.6132(6) 0.5710(4) 0.5125(3) 0.0206(9) Uani 1.0 1 d .
C25 C 0.5235(6) 0.5341(4) 0.3028(3) 0.0212(10) Uani 1.0 1 d .
C26 C 0.4860(5) 0.7848(4) 0.3560(3) 0.0127(8) Uani 1.0 1 d .
C27 C 0.3808(5) 0.8510(4) 0.2750(3) 0.0133(8) Uani 1.0 1 d .
C28 C 0.3412(5) 0.9755(4) 0.2611(3) 0.0143(8) Uani 1.0 1 d .
C29 C 0.4064(5) 1.0410(4) 0.3267(3) 0.0138(8) Uani 1.0 1 d .
C30 C 0.5213(5) 0.9751(4) 0.3982(3) 0.0150(9) Uani 1.0 1 d .
C31 C 0.5602(5) 0.8503(4) 0.4123(3) 0.0145(9) Uani 1.0 1 d .
C32 C 0.4070(6) 1.2439(4) 0.4406(4) 0.0209(10) Uani 1.0 1 d .
C33 C 0.3158(6) 1.2943(4) 0.2155(4) 0.0205(9) Uani 1.0 1 d .
C34 C -0.0674(6) 1.2836(4) 0.4763(4) 0.0236(10) Uani 1.0 1 d .
C35 C -0.1383(6) 1.2099(4) 0.2748(4) 0.0229(10) Uani 1.0 1 d .
C36 C 0.9168(6) 0.7873(4) 0.9775(4) 0.0183(9) Uani 1.0 1 d .
C37 C 0.8229(5) 0.8370(4) 1.0517(3) 0.0177(9) Uani 1.0 1 d .
C38 C 0.7919(5) 0.9612(4) 1.0376(3) 0.0156(9) Uani 1.0 1 d .
C39 C 0.8634(5) 1.0082(4) 0.9511(3) 0.0148(8) Uani 1.0 1 d .
C40 C 0.6829(6) 1.0300(5) 1.1093(4) 0.0239(10) Uani 1.0 1 d .
C41 C 0.8695(6) 1.2628(4) 0.9722(4) 0.0204(9) Uani 1.0 1 d .
C42 C 0.9712(6) 1.1721(5) 0.7754(4) 0.0227(10) Uani 1.0 1 d .
C43 C 0.3799(6) 1.2673(4) 0.9227(4) 0.0236(10) Uani 1.0 1 d .
C44 C 0.4914(6) 1.2905(4) 0.7045(3) 0.0206(9) Uani 1.0 1 d .
C45 C 0.4951(5) 1.0467(4) 0.8255(3) 0.0142(8) Uani 1.0 1 d .
C46 C 0.4139(5) 0.9848(4) 0.9005(3) 0.0156(9) Uani 1.0 1 d .
C47 C 0.4404(5) 0.8598(4) 0.9177(3) 0.0156(9) Uani 1.0 1 d .
C48 C 0.5500(5) 0.7900(4) 0.8605(3) 0.0117(8) Uani 1.0 1 d .
C49 C 0.6218(5) 0.8512(4) 0.7766(3) 0.0126(8) Uani 1.0 1 d .
C50 C 0.5944(5) 0.9760(4) 0.7586(3) 0.0135(8) Uani 1.0 1 d .
C51 C 0.5196(6) 0.5828(5) 1.0192(4) 0.0255(10) Uani 1.0 1 d .
C52 C 0.6269(6) 0.5411(4) 0.8050(3) 0.0199(9) Uani 1.0 1 d .
C53 C 0.9929(7) 0.5336(5) 1.0721(4) 0.0262(11) Uani 1.0 1 d .
C54 C 1.0825(6) 0.6017(5) 0.8496(4) 0.0270(11) Uani 1.0 1 d .
H18 H 0.1672 1.0294 0.5772 0.0181 Uiso 1.0 1 calc R
H21A H 0.3937 0.7496 0.6144 0.0281 Uiso 1.0 1 calc R
H21B H 0.2240 0.7418 0.6794 0.0281 Uiso 1.0 1 calc R
H21C H 0.3160 0.8510 0.6783 0.0281 Uiso 1.0 1 calc R
H22A H 0.1664 0.4673 0.5467 0.0241 Uiso 1.0 1 calc R
H22B H 0.0156 0.5633 0.5826 0.0241 Uiso 1.0 1 calc R
H22C H 0.2100 0.5541 0.6184 0.0241 Uiso 1.0 1 calc R
H23A H -0.0909 0.6540 0.3645 0.0259 Uiso 1.0 1 calc R
H23B H 0.0599 0.5577 0.3289 0.0259 Uiso 1.0 1 calc R
H23C H 0.0480 0.6924 0.2854 0.0259 Uiso 1.0 1 calc R
H24A H 0.7329 0.5700 0.4921 0.0247 Uiso 1.0 1 calc R
H24B H 0.5991 0.4916 0.5386 0.0247 Uiso 1.0 1 calc R
H24C H 0.5843 0.6207 0.5648 0.0247 Uiso 1.0 1 calc R
H25A H 0.5098 0.4547 0.3293 0.0254 Uiso 1.0 1 calc R
H25B H 0.6434 0.5333 0.2828 0.0254 Uiso 1.0 1 calc R
H25C H 0.4473 0.5640 0.2445 0.0254 Uiso 1.0 1 calc R
H30 H 0.5774 1.0144 0.4402 0.0181 Uiso 1.0 1 calc R
H31 H 0.6411 0.8108 0.4630 0.0175 Uiso 1.0 1 calc R
H32A H 0.3504 1.3233 0.4487 0.0251 Uiso 1.0 1 calc R
H32B H 0.5289 1.2422 0.4250 0.0251 Uiso 1.0 1 calc R
H32C H 0.3976 1.1911 0.5027 0.0251 Uiso 1.0 1 calc R
H33A H 0.2590 1.2680 0.1618 0.0246 Uiso 1.0 1 calc R
H33B H 0.4374 1.2925 0.1991 0.0246 Uiso 1.0 1 calc R
H33C H 0.2594 1.3740 0.2227 0.0246 Uiso 1.0 1 calc R
H34A H 0.0154 1.2703 0.5318 0.0283 Uiso 1.0 1 calc R
H34B H -0.1790 1.2690 0.5021 0.0283 Uiso 1.0 1 calc R
H34C H -0.0810 1.3644 0.4432 0.0283 Uiso 1.0 1 calc R
H35A H -0.2513 1.1956 0.2982 0.0275 Uiso 1.0 1 calc R
H35B H -0.0936 1.1576 0.2265 0.0275 Uiso 1.0 1 calc R
H35C H -0.1497 1.2909 0.2427 0.0275 Uiso 1.0 1 calc R
H37 H 0.7818 0.7924 1.1080 0.0213 Uiso 1.0 1 calc R
H40A H 0.7357 1.0094 1.1762 0.0287 Uiso 1.0 1 calc R
H40B H 0.5672 1.0118 1.1118 0.0287 Uiso 1.0 1 calc R
H40C H 0.6751 1.1134 1.0866 0.0287 Uiso 1.0 1 calc R
H41A H 0.9901 1.2400 0.9943 0.0245 Uiso 1.0 1 calc R
H41B H 0.7942 1.2576 1.0305 0.0245 Uiso 1.0 1 calc R
H41C H 0.8482 1.3430 0.9372 0.0245 Uiso 1.0 1 calc R
H42A H 0.9493 1.1199 0.7294 0.0272 Uiso 1.0 1 calc R
H42B H 1.0911 1.1494 0.7991 0.0272 Uiso 1.0 1 calc R
H42C H 0.9509 1.2524 0.7405 0.0272 Uiso 1.0 1 calc R
H43A H 0.2604 1.2732 0.9014 0.0284 Uiso 1.0 1 calc R
H43B H 0.4013 1.3453 0.9267 0.0284 Uiso 1.0 1 calc R
H43C H 0.3996 1.2192 0.9887 0.0284 Uiso 1.0 1 calc R
H44A H 0.3724 1.2952 0.6828 0.0248 Uiso 1.0 1 calc R
H44B H 0.5709 1.2558 0.6558 0.0248 Uiso 1.0 1 calc R
H44C H 0.5106 1.3689 0.7090 0.0248 Uiso 1.0 1 calc R
H46 H 0.3367 1.0271 0.9427 0.0188 Uiso 1.0 1 calc R
H47 H 0.3799 0.8234 0.9707 0.0187 Uiso 1.0 1 calc R
H51A H 0.3974 0.5924 1.0018 0.0306 Uiso 1.0 1 calc R
H51B H 0.5318 0.6296 1.0717 0.0306 Uiso 1.0 1 calc R
H51C H 0.5662 0.5005 1.0433 0.0306 Uiso 1.0 1 calc R
H52A H 0.6921 0.5674 0.7466 0.0239 Uiso 1.0 1 calc R
H52B H 0.5059 0.5487 0.7858 0.0239 Uiso 1.0 1 calc R
H52C H 0.6752 0.4594 0.8302 0.0239 Uiso 1.0 1 calc R
H53A H 1.1073 0.5418 1.0930 0.0314 Uiso 1.0 1 calc R
H53B H 0.9963 0.4531 1.0616 0.0314 Uiso 1.0 1 calc R
H53C H 0.9092 0.5535 1.1242 0.0314 Uiso 1.0 1 calc R
H54A H 1.0867 0.5217 0.8371 0.0324 Uiso 1.0 1 calc R
H54B H 1.1976 0.6102 0.8691 0.0324 Uiso 1.0 1 calc R
H54C H 1.0445 0.6561 0.7886 0.0324 Uiso 1.0 1 calc R

loop_
_atom_site_aniso_label
_atom_site_aniso_U_11
_atom_site_aniso_U_22
_atom_site_aniso_U_33
_atom_site_aniso_U_12
_atom_site_aniso_U_13
_atom_site_aniso_U_23
S1 0.0107(5) 0.0173(5) 0.0146(5) -0.0021(4) 0.0010(4) -0.0027(4)
S2 0.0150(5) 0.0185(6) 0.0142(5) -0.0006(4) -0.0017(4) -0.0026(4)
S3 0.0123(5) 0.0184(6) 0.0151(5) -0.0013(4) -0.0004(4) -0.0020(4)
S4 0.0147(5) 0.0185(6) 0.0149(5) -0.0020(4) 0.0031(4) -0.0031(4)
Si5 0.0120(5) 0.0163(6) 0.0159(6) -0.0009(5) 0.0006(5) -0.0036(5)
Si6 0.0129(5) 0.0137(6) 0.0131(5) -0.0018(5) -0.0001(4) -0.0019(5)
Si7 0.0121(5) 0.0144(6) 0.0132(6) -0.0008(5) 0.0020(5) -0.0016(5)
Si8 0.0116(5) 0.0157(6) 0.0140(6) -0.0019(5) 0.0009(4) -0.0017(5)
Si9 0.0122(5) 0.0161(6) 0.0143(6) -0.0025(5) -0.0014(4) -0.0013(5)
Si10 0.0128(5) 0.0154(6) 0.0145(6) 0.0006(5) -0.0019(4) -0.0031(5)
Si11 0.0156(6) 0.0167(6) 0.0128(6) -0.0039(5) -0.0016(5) -0.0003(5)
Si12 0.0155(6) 0.0156(6) 0.0167(6) -0.0006(5) -0.0039(5) -0.0002(5)
N13 0.0130(16) 0.0160(18) 0.0136(16) -0.0048(14) 0.0025(13) -0.0017(14)
N14 0.0134(16) 0.0147(18) 0.0166(17) -0.0013(14) 0.0004(14) 0.0003(15)
N15 0.0111(16) 0.0177(19) 0.0154(17) -0.0008(14) 0.0006(13) -0.0036(14)
N16 0.0150(17) 0.0175(19) 0.0133(16) -0.0014(14) -0.0011(14) -0.0041(14)
C17 0.0118(18) 0.021(3) 0.020(2) -0.0078(17) 0.0081(16) -0.0100(18)
C18 0.0155(19) 0.022(3) 0.0086(18) -0.0054(17) 0.0016(15) -0.0039(17)
C19 0.0132(19) 0.020(3) 0.0149(19) -0.0047(17) 0.0047(16) 0.0000(17)
C20 0.0087(17) 0.016(2) 0.016(2) 0.0024(15) 0.0003(15) 0.0003(16)
C21 0.020(3) 0.032(3) 0.018(3) -0.003(2) -0.0006(18) -0.007(2)
C22 0.024(3) 0.018(3) 0.018(2) -0.0058(18) 0.0032(17) 0.0022(17)
C23 0.018(2) 0.029(3) 0.019(2) -0.0079(19) -0.0030(17) -0.0033(19)
C24 0.016(2) 0.022(3) 0.020(3) 0.0009(18) -0.0023(17) 0.0014(18)
C25 0.025(3) 0.019(3) 0.018(3) -0.0007(19) 0.0076(18) -0.0016(18)
C26 0.0068(17) 0.017(2) 0.0139(19) -0.0009(15) 0.0056(15) -0.0037(16)
C27 0.0098(18) 0.019(3) 0.0119(19) -0.0040(16) 0.0057(15) -0.0050(17)
C28 0.0101(18) 0.021(3) 0.0092(18) -0.0004(16) 0.0039(15) 0.0008(16)
C29 0.0138(19) 0.013(2) 0.0132(19) -0.0025(16) 0.0015(15) 0.0010(16)
C30 0.0111(18) 0.021(3) 0.0137(19) -0.0044(16) 0.0029(15) -0.0019(17)
C31 0.0073(17) 0.020(3) 0.0138(19) 0.0021(16) 0.0010(15) -0.0020(17)
C32 0.019(2) 0.020(3) 0.025(3) -0.0045(18) 0.0009(17) -0.0061(19)
C33 0.021(2) 0.016(3) 0.023(3) -0.0004(18) -0.0010(18) -0.0011(18)
C34 0.023(3) 0.024(3) 0.025(3) -0.0020(19) 0.0062(19) -0.011(2)
C35 0.019(2) 0.026(3) 0.019(3) 0.0036(19) -0.0059(17) -0.0004(19)
C36 0.0146(19) 0.016(3) 0.023(3) -0.0031(17) -0.0092(17) 0.0016(17)
C37 0.0102(18) 0.024(3) 0.021(2) -0.0078(17) -0.0020(16) -0.0016(18)
C38 0.0119(18) 0.021(3) 0.0147(19) -0.0054(17) -0.0071(15) -0.0012(17)
C39 0.0087(18) 0.020(3) 0.015(2) -0.0011(16) -0.0020(15) -0.0042(17)
C40 0.023(3) 0.031(3) 0.020(3) -0.008(2) 0.0020(18) -0.006(2)
C41 0.021(3) 0.019(3) 0.022(3) -0.0046(18) -0.0055(17) -0.0016(18)
C42 0.018(2) 0.028(3) 0.020(3) -0.0033(19) 0.0040(17) 0.0017(19)
C43 0.022(3) 0.023(3) 0.026(3) -0.0004(19) 0.0015(18) -0.008(2)
C44 0.029(3) 0.016(3) 0.015(2) -0.0019(19) -0.0073(18) -0.0017(17)
C45 0.0092(18) 0.017(3) 0.017(2) -0.0026(16) -0.0036(15) -0.0034(17)
C46 0.0101(18) 0.021(3) 0.015(2) 0.0007(16) -0.0015(15) -0.0055(17)
C47 0.0141(19) 0.020(3) 0.0128(19) -0.0065(17) 0.0012(15) -0.0001(17)
C48 0.0077(17) 0.018(2) 0.0110(18) -0.0044(15) -0.0033(14) -0.0037(16)
C49 0.0084(17) 0.015(2) 0.0144(19) -0.0010(15) -0.0007(15) -0.0034(16)
C50 0.0092(18) 0.017(3) 0.0135(18) -0.0010(16) -0.0050(15) -0.0025(17)
C51 0.026(3) 0.031(3) 0.019(3) -0.008(2) -0.0005(18) 0.003(2)
C52 0.027(3) 0.015(3) 0.016(2) -0.0031(18) -0.0091(17) 0.0003(17)
C53 0.031(3) 0.022(3) 0.022(3) -0.001(2) -0.012(2) 0.0029(19)
C54 0.022(3) 0.028(3) 0.028(3) 0.003(2) -0.0017(19) -0.003(2)

loop_
_atom_type_symbol
_atom_type_description
_atom_type_scat_dispersion_real
_atom_type_scat_dispersion_imag
_atom_type_scat_source
C C 0.0033 0.0016
;
International Tables for Crystallography
(1992, Vol. C, Tables 4.2.6.8 and 6.1.1.4)
;
H H 0.0000 0.0000
;
International Tables for Crystallography
(1992, Vol. C, Table 6.1.1.4)
;
N N 0.0061 0.0033
;
International Tables for Crystallography
(1992, Vol. C, Tables 4.2.6.8 and 6.1.1.4)
;
S S 0.1246 0.1234
;
International Tables for Crystallography
(1992, Vol. C, Tables 4.2.6.8 and 6.1.1.4)
;
Si Si 0.0817 0.0704
;
International Tables for Crystallography
(1992, Vol. C, Tables 4.2.6.8 and 6.1.1.4)
;

loop_
_geom_angle_atom_site_label_1
_geom_angle_atom_site_label_2
_geom_angle_atom_site_label_3
_geom_angle
_geom_angle_publ_flag
C17 S1 C20 94.3(2) yes
N13 S2 N14 101.13(19) yes
C36 S3 C39 94.3(2) yes
N15 S4 N16 101.07(18) yes
Si6 Si5 C17 102.53(13) yes
Si6 Si5 C34 110.87(17) yes
Si6 Si5 C35 112.85(15) yes
C17 Si5 C34 109.1(2) yes
C17 Si5 C35 111.0(3) yes
C34 Si5 C35 110.2(2) yes
Si5 Si6 C29 103.78(14) yes
Si5 Si6 C32 108.21(15) yes
Si5 Si6 C33 114.28(15) yes
C29 Si6 C32 107.82(18) yes
C29 Si6 C33 111.65(19) yes
C32 Si6 C33 110.7(3) yes
Si8 Si7 C24 110.90(14) yes
Si8 Si7 C25 113.85(16) yes
Si8 Si7 C26 101.82(12) yes
C24 Si7 C25 108.75(19) yes
C24 Si7 C26 109.2(2) yes
C25 Si7 C26 112.13(19) yes
Si7 Si8 C20 104.47(14) yes
Si7 Si8 C22 112.75(14) yes
Si7 Si8 C23 111.08(14) yes
C20 Si8 C22 110.68(19) yes
C20 Si8 C23 108.82(19) yes
C22 Si8 C23 108.9(3) yes
Si10 Si9 C39 104.59(14) yes
Si10 Si9 C41 114.17(14) yes
Si10 Si9 C42 110.69(15) yes
C39 Si9 C41 109.80(19) yes
C39 Si9 C42 109.08(19) yes
C41 Si9 C42 108.4(3) yes
Si9 Si10 C43 111.57(16) yes
Si9 Si10 C44 113.43(16) yes
Si9 Si10 C45 101.58(13) yes
C43 Si10 C44 109.11(19) yes
C43 Si10 C45 109.5(2) yes
C44 Si10 C45 111.4(2) yes
Si12 Si11 C48 103.32(14) yes
Si12 Si11 C51 109.21(16) yes
Si12 Si11 C52 113.79(15) yes
C48 Si11 C51 108.70(19) yes
C48 Si11 C52 111.03(18) yes
C51 Si11 C52 110.5(3) yes
Si11 Si12 C36 103.50(14) yes
Si11 Si12 C53 111.43(18) yes
Si11 Si12 C54 111.46(17) yes
C36 Si12 C53 107.9(3) yes
C36 Si12 C54 110.2(3) yes
C53 Si12 C54 111.9(2) yes
S2 N13 C28 105.6(3) yes
S2 N14 C27 106.4(3) yes
S4 N15 C50 106.0(3) yes
S4 N16 C49 106.5(3) yes
S1 C17 Si5 123.7(3) yes
S1 C17 C18 108.5(4) yes
Si5 C17 C18 125.6(4) yes
C17 C18 C19 115.2(4) yes
C18 C19 C20 112.6(4) yes
C18 C19 C21 121.6(5) yes
C20 C19 C21 125.8(4) yes
S1 C20 Si8 119.4(3) yes
S1 C20 C19 109.4(3) yes
Si8 C20 C19 129.7(3) yes
Si7 C26 C27 120.0(4) yes
Si7 C26 C31 123.0(3) yes
C27 C26 C31 114.5(4) yes
N14 C27 C26 124.9(4) yes
N14 C27 C28 112.9(4) yes
C26 C27 C28 122.0(4) yes
N13 C28 C27 113.9(4) yes
N13 C28 C29 124.0(4) yes
C27 C28 C29 122.0(4) yes
Si6 C29 C28 121.2(3) yes
Si6 C29 C30 122.4(4) yes
C28 C29 C30 114.5(4) yes
C29 C30 C31 123.1(4) yes
C26 C31 C30 123.2(4) yes
S3 C36 Si12 123.4(3) yes
S3 C36 C37 108.9(4) yes
Si12 C36 C37 125.3(4) yes
C36 C37 C38 114.7(4) yes
C37 C38 C39 113.1(4) yes
C37 C38 C40 121.5(4) yes
C39 C38 C40 125.4(4) yes
S3 C39 Si9 119.9(3) yes
S3 C39 C38 109.0(4) yes
Si9 C39 C38 129.7(3) yes
Si10 C45 C46 123.5(4) yes
Si10 C45 C50 120.1(3) yes
C46 C45 C50 114.1(4) yes
C45 C46 C47 123.4(4) yes
C46 C47 C48 122.9(4) yes
Si11 C48 C47 122.8(3) yes
Si11 C48 C49 120.7(3) yes
C47 C48 C49 114.9(4) yes
N16 C49 C48 125.2(4) yes
N16 C49 C50 112.7(4) yes
C48 C49 C50 122.1(4) yes
N15 C50 C45 124.1(4) yes
N15 C50 C49 113.8(4) yes
C45 C50 C49 121.9(4) yes
C17 C18 H18 122.415 no
C19 C18 H18 122.413 no
C19 C21 H21A 109.474 no
C19 C21 H21B 109.473 no
C19 C21 H21C 109.473 no
H21A C21 H21B 109.469 no
H21A C21 H21C 109.470 no
H21B C21 H21C 109.467 no
Si8 C22 H22A 109.466 no
Si8 C22 H22B 109.471 no
Si8 C22 H22C 109.472 no
H22A C22 H22B 109.475 no
H22A C22 H22C 109.474 no
H22B C22 H22C 109.469 no
Si8 C23 H23A 109.466 no
Si8 C23 H23B 109.470 no
Si8 C23 H23C 109.476 no
H23A C23 H23B 109.469 no
H23A C23 H23C 109.472 no
H23B C23 H23C 109.474 no
Si7 C24 H24A 109.472 no
Si7 C24 H24B 109.472 no
Si7 C24 H24C 109.476 no
H24A C24 H24B 109.469 no
H24A C24 H24C 109.471 no
H24B C24 H24C 109.467 no
Si7 C25 H25A 109.470 no
Si7 C25 H25B 109.475 no
Si7 C25 H25C 109.469 no
H25A C25 H25B 109.470 no
H25A C25 H25C 109.471 no
H25B C25 H25C 109.474 no
C29 C30 H30 118.443 no
C31 C30 H30 118.439 no
C26 C31 H31 118.385 no
C30 C31 H31 118.375 no
Si6 C32 H32A 109.470 no
Si6 C32 H32B 109.467 no
Si6 C32 H32C 109.466 no
H32A C32 H32B 109.475 no
H32A C32 H32C 109.473 no
H32B C32 H32C 109.476 no
Si6 C33 H33A 109.469 no
Si6 C33 H33B 109.470 no
Si6 C33 H33C 109.475 no
H33A C33 H33B 109.471 no
H33A C33 H33C 109.465 no
H33B C33 H33C 109.476 no
Si5 C34 H34A 109.469 no
Si5 C34 H34B 109.473 no
Si5 C34 H34C 109.474 no
H34A C34 H34B 109.474 no
H34A C34 H34C 109.469 no
H34B C34 H34C 109.469 no
Si5 C35 H35A 109.466 no
Si5 C35 H35B 109.470 no
Si5 C35 H35C 109.466 no
H35A C35 H35B 109.476 no
H35A C35 H35C 109.473 no
H35B C35 H35C 109.475 no
C36 C37 H37 122.666 no
C38 C37 H37 122.663 no
C38 C40 H40A 109.471 no
C38 C40 H40B 109.471 no
C38 C40 H40C 109.467 no
H40A C40 H40B 109.477 no
H40A C40 H40C 109.470 no
H40B C40 H40C 109.470 no
Si9 C41 H41A 109.472 no
Si9 C41 H41B 109.478 no
Si9 C41 H41C 109.481 no
H41A C41 H41B 109.464 no
H41A C41 H41C 109.469 no
H41B C41 H41C 109.464 no
Si9 C42 H42A 109.468 no
Si9 C42 H42B 109.472 no
Si9 C42 H42C 109.473 no
H42A C42 H42B 109.470 no
H42A C42 H42C 109.470 no
H42B C42 H42C 109.474 no
Si10 C43 H43A 109.465 no
Si10 C43 H43B 109.471 no
Si10 C43 H43C 109.465 no
H43A C43 H43B 109.472 no
H43A C43 H43C 109.477 no
H43B C43 H43C 109.476 no
Si10 C44 H44A 109.468 no
Si10 C44 H44B 109.467 no
Si10 C44 H44C 109.465 no
H44A C44 H44B 109.475 no
H44A C44 H44C 109.476 no
H44B C44 H44C 109.477 no
C45 C46 H46 118.291 no
C47 C46 H46 118.295 no
C46 C47 H47 118.525 no
C48 C47 H47 118.528 no
Si11 C51 H51A 109.469 no
Si11 C51 H51B 109.472 no
Si11 C51 H51C 109.471 no
H51A C51 H51B 109.476 no
H51A C51 H51C 109.465 no
H51B C51 H51C 109.475 no
Si11 C52 H52A 109.470 no
Si11 C52 H52B 109.472 no
Si11 C52 H52C 109.472 no
H52A C52 H52B 109.468 no
H52A C52 H52C 109.472 no
H52B C52 H52C 109.474 no
Si12 C53 H53A 109.465 no
Si12 C53 H53B 109.467 no
Si12 C53 H53C 109.467 no
H53A C53 H53B 109.471 no
H53A C53 H53C 109.477 no
H53B C53 H53C 109.481 no
Si12 C54 H54A 109.473 no
Si12 C54 H54B 109.473 no
Si12 C54 H54C 109.472 no
H54A C54 H54B 109.467 no
H54A C54 H54C 109.478 no
H54B C54 H54C 109.465 no

loop_
_geom_bond_atom_site_label_1
_geom_bond_atom_site_label_2
_geom_bond_distance
_geom_bond_publ_flag
S1 C17 1.725(5) yes
S1 C20 1.739(4) yes
S2 N13 1.624(4) yes
S2 N14 1.623(4) yes
S3 C36 1.722(5) yes
S3 C39 1.738(5) yes
S4 N15 1.622(4) yes
S4 N16 1.620(4) yes
Si5 Si6 2.3736(16) yes
Si5 C17 1.872(5) yes
Si5 C34 1.879(5) yes
Si5 C35 1.868(5) yes
Si6 C29 1.882(4) yes
Si6 C32 1.879(5) yes
Si6 C33 1.867(5) yes
Si7 Si8 2.3826(16) yes
Si7 C24 1.877(5) yes
Si7 C25 1.873(5) yes
Si7 C26 1.880(5) yes
Si8 C20 1.890(5) yes
Si8 C22 1.876(5) yes
Si8 C23 1.885(5) yes
Si9 Si10 2.3868(16) yes
Si9 C39 1.876(5) yes
Si9 C41 1.886(5) yes
Si9 C42 1.873(5) yes
Si10 C43 1.879(5) yes
Si10 C44 1.865(4) yes
Si10 C45 1.878(5) yes
Si11 Si12 2.3736(17) yes
Si11 C48 1.876(4) yes
Si11 C51 1.879(5) yes
Si11 C52 1.873(5) yes
Si12 C36 1.878(5) yes
Si12 C53 1.871(5) yes
Si12 C54 1.870(5) yes
N13 C28 1.360(5) yes
N14 C27 1.353(6) yes
N15 C50 1.350(5) yes
N16 C49 1.356(5) yes
C17 C18 1.366(6) yes
C18 C19 1.430(6) yes
C19 C20 1.369(7) yes
C19 C21 1.491(6) yes
C26 C27 1.424(5) yes
C26 C31 1.376(7) yes
C27 C28 1.430(6) yes
C28 C29 1.426(7) yes
C29 C30 1.379(5) yes
C30 C31 1.434(6) yes
C36 C37 1.370(6) yes
C37 C38 1.426(7) yes
C38 C39 1.377(6) yes
C38 C40 1.508(7) yes
C45 C46 1.383(6) yes
C45 C50 1.441(6) yes
C46 C47 1.437(6) yes
C47 C48 1.384(6) yes
C48 C49 1.422(6) yes
C49 C50 1.435(6) yes
C18 H18 0.950 no
C21 H21A 0.980 no
C21 H21B 0.980 no
C21 H21C 0.980 no
C22 H22A 0.980 no
C22 H22B 0.980 no
C22 H22C 0.980 no
C23 H23A 0.980 no
C23 H23B 0.980 no
C23 H23C 0.980 no
C24 H24A 0.980 no
C24 H24B 0.980 no
C24 H24C 0.980 no
C25 H25A 0.980 no
C25 H25B 0.980 no
C25 H25C 0.980 no
C30 H30 0.950 no
C31 H31 0.950 no
C32 H32A 0.980 no
C32 H32B 0.980 no
C32 H32C 0.980 no
C33 H33A 0.980 no
C33 H33B 0.980 no
C33 H33C 0.980 no
C34 H34A 0.980 no
C34 H34B 0.980 no
C34 H34C 0.980 no
C35 H35A 0.980 no
C35 H35B 0.980 no
C35 H35C 0.980 no
C37 H37 0.950 no
C40 H40A 0.980 no
C40 H40B 0.980 no
C40 H40C 0.980 no
C41 H41A 0.980 no
C41 H41B 0.980 no
C41 H41C 0.980 no
C42 H42A 0.980 no
C42 H42B 0.980 no
C42 H42C 0.980 no
C43 H43A 0.980 no
C43 H43B 0.980 no
C43 H43C 0.980 no
C44 H44A 0.980 no
C44 H44B 0.980 no
C44 H44C 0.980 no
C46 H46 0.950 no
C47 H47 0.950 no
C51 H51A 0.980 no
C51 H51B 0.980 no
C51 H51C 0.980 no
C52 H52A 0.980 no
C52 H52B 0.980 no
C52 H52C 0.980 no
C53 H53A 0.980 no
C53 H53B 0.980 no
C53 H53C 0.980 no
C54 H54A 0.980 no
C54 H54B 0.980 no
C54 H54C 0.980 no

loop_
_geom_contact_atom_site_label_1
_geom_contact_atom_site_label_2
_geom_contact_distance
_geom_contact_publ_flag
_geom_contact_site_symmetry_2
S1 N13 3.512(4) no .
S1 C23 3.399(6) no .
S1 C27 3.381(4) no .
S1 C28 3.333(5) no .
S1 C35 3.568(5) no .
S3 N16 3.577(4) no .
S3 C42 3.405(5) no .
S3 C49 3.354(5) no .
S3 C50 3.397(4) no .
S3 C54 3.544(6) no .
Si6 N13 3.221(4) no .
Si7 N14 3.215(4) no .
Si8 C21 3.470(6) no .
Si9 C40 3.465(5) no .
Si10 N15 3.208(4) no .
Si11 N16 3.222(4) no .
N13 C33 3.493(7) no .
N13 C35 3.597(6) no .
N14 C23 3.508(6) no .
N14 C25 3.424(6) no .
N15 C42 3.565(7) no .
N15 C44 3.339(6) no .
N16 C52 3.394(6) no .
C17 C28 3.480(6) no .
C17 C29 3.323(6) no .
C18 C29 3.560(6) no .
C18 C30 3.529(6) no .
C18 C34 3.586(6) no .
C19 C31 3.515(6) no .
C20 C26 3.334(6) no .
C20 C27 3.474(6) no .
C24 C31 3.329(6) no .
C26 C29 2.941(6) no .
C27 C30 2.758(7) no .
C28 C31 2.758(5) no .
C30 C32 3.265(7) no .
C36 C48 3.324(6) no .
C36 C49 3.511(6) no .
C37 C47 3.501(6) no .
C37 C48 3.572(6) no .
C37 C53 3.552(7) no .
C38 C46 3.491(6) no .
C39 C45 3.320(6) no .
C39 C50 3.502(6) no .
C43 C46 3.359(7) no .
C45 C48 2.952(6) no .
C46 C49 2.769(6) no .
C47 C50 2.770(6) no .
C47 C51 3.303(7) no .
S2 C37 3.426(5) no 1_454
S2 C38 3.309(4) no 1_454
S2 C39 3.503(4) no 1_454
S4 C17 3.502(5) no 1_655
S4 C18 3.269(5) no 1_655
S4 C19 3.253(4) no 1_655
S4 C20 3.438(4) no 1_655
C17 S4 3.502(5) no 1_455
C18 S4 3.269(5) no 1_455
C19 S4 3.253(4) no 1_455
C20 S4 3.438(4) no 1_455
C21 C49 3.494(7) no .
C28 C40 3.464(6) no 1_554
C37 S2 3.426(5) no 1_656
C38 S2 3.309(4) no 1_656
C39 S2 3.503(4) no 1_656
C40 C28 3.464(6) no 1_556
C49 C21 3.494(7) no .
S1 H18 3.4365 no .
S1 H23A 3.3746 no .
S1 H23C 3.1342 no .
S1 H35A 3.5728 no .
S1 H35B 3.3179 no .
S2 H23C 3.3847 no .
S2 H35B 3.5991 no .
S3 H37 3.4432 no .
S3 H42A 3.1476 no .
S3 H42B 3.3757 no .
S3 H54B 3.5547 no .
S3 H54C 3.2816 no .
S4 H42A 3.4725 no .
Si5 H18 3.0718 no .
Si5 H32A 3.5940 no .
Si5 H32C 3.4906 no .
Si6 H30 2.9684 no .
Si6 H34A 3.5457 no .
Si7 H21A 3.3790 no .
Si7 H23C 3.5859 no .
Si7 H31 2.9852 no .
Si8 H21A 3.3150 no .
Si8 H21B 3.4692 no .
Si8 H24C 3.5668 no .
Si9 H40C 2.9673 no .
Si9 H43C 3.5868 no .
Si10 H42A 3.5634 no .
Si10 H46 2.9976 no .
Si11 H47 2.9773 no .
Si11 H53C 3.5726 no .
Si11 H54C 3.5731 no .
Si12 H37 3.0784 no .
Si12 H51B 3.5000 no .
N13 H33A 2.9214 no .
N13 H35B 2.8223 no .
N14 H23C 2.7165 no .
N14 H25C 2.8390 no .
N15 H42A 2.7731 no .
N15 H44B 2.7447 no .
N16 H52A 2.8045 no .
N16 H54C 2.8686 no .
C17 H34A 3.2065 no .
C17 H34B 3.2077 no .
C17 H35A 3.2410 no .
C17 H35B 3.2424 no .
C18 H21A 3.1615 no .
C18 H21B 3.1795 no .
C18 H21C 2.5837 no .
C18 H32C 3.5103 no .
C18 H34A 3.3534 no .
C19 H22C 3.5347 no .
C20 H18 3.2166 no .
C20 H21A 2.8135 no .
C20 H21B 2.8134 no .
C20 H21C 3.3155 no .
C20 H22B 3.2490 no .
C20 H22C 3.2563 no .
C20 H23A 3.2229 no .
C20 H23C 3.2144 no .
C21 H18 2.7606 no .
C21 H22C 3.0761 no .
C21 H24C 3.0614 no .
C22 H21A 3.5834 no .
C22 H21B 3.1669 no .
C22 H23A 3.2133 no .
C22 H23B 3.2102 no .
C23 H22A 3.2092 no .
C23 H22B 3.2106 no .
C23 H25C 3.5402 no .
C24 H21A 2.9524 no .
C24 H22C 3.4993 no .
C24 H25A 3.1978 no .
C24 H25B 3.1987 no .
C24 H31 2.8676 no .
C25 H24A 3.1986 no .
C25 H24B 3.1993 no .
C26 H21A 3.5325 no .
C26 H24A 3.2355 no .
C26 H24C 3.1939 no .
C26 H25B 3.2829 no .
C26 H25C 3.2706 no .
C26 H30 3.3041 no .
C27 H23C 3.5089 no .
C27 H25C 3.4195 no .
C27 H31 3.2218 no .
C28 H30 3.2257 no .
C28 H33A 3.4619 no .
C29 H31 3.3052 no .
C29 H32B 3.2051 no .
C29 H32C 3.1656 no .
C29 H33A 3.2621 no .
C29 H33B 3.2615 no .
C30 H32B 3.2473 no .
C30 H32C 3.0871 no .
C31 H21A 3.1799 no .
C31 H24A 3.3548 no .
C31 H24C 3.1325 no .
C32 H30 2.7876 no .
C32 H33B 3.2396 no .
C32 H33C 3.2371 no .
C32 H34A 3.2877 no .
C33 H32A 3.2415 no .
C33 H32B 3.2396 no .
C34 H18 3.3246 no .
C34 H32A 3.4344 no .
C34 H35A 3.2361 no .
C34 H35C 3.2199 no .
C35 H34B 3.2460 no .
C35 H34C 3.2147 no .
C36 H53A 3.1911 no .
C36 H53C 3.1652 no .
C36 H54B 3.2321 no .
C36 H54C 3.2266 no .
C37 H40A 2.8103 no .
C37 H40B 2.7989 no .
C37 H40C 3.3519 no .
C37 H53C 3.2929 no .
C38 H41B 3.4992 no .
C39 H37 3.2270 no .
C39 H40A 3.1873 no .
C39 H40B 3.1622 no .
C39 H40C 2.6398 no .
C39 H41A 3.2326 no .
C39 H41B 3.2332 no .
C39 H42A 3.2054 no .
C39 H42B 3.2036 no .
C40 H37 2.7705 no .
C40 H41B 3.0340 no .
C40 H43C 3.1295 no .
C40 H46 3.5875 no .
C41 H40C 2.8342 no .
C41 H42B 3.1932 no .
C41 H42C 3.1988 no .
C42 H41A 3.1918 no .
C42 H41C 3.2059 no .
C42 H44B 3.4815 no .
C43 H40C 3.3181 no .
C43 H41B 3.5869 no .
C43 H44A 3.2090 no .
C43 H44C 3.1922 no .
C43 H46 2.9010 no .
C44 H43A 3.2033 no .
C44 H43B 3.2033 no .
C45 H43A 3.2385 no .
C45 H43C 3.2044 no .
C45 H44A 3.2522 no .
C45 H44B 3.2524 no .
C45 H47 3.3154 no .
C46 H40B 3.2061 no .
C46 H43A 3.3942 no .
C46 H43C 3.1600 no .
C47 H51A 3.2790 no .
C47 H51B 3.1429 no .
C48 H46 3.3116 no .
C48 H51A 3.2012 no .
C48 H51B 3.2006 no .
C48 H52A 3.2489 no .
C48 H52B 3.2485 no .
C49 H47 3.2310 no .
C49 H52A 3.3798 no .
C50 H42A 3.5443 no .
C50 H44B 3.3660 no .
C50 H46 3.2374 no .
C51 H47 2.8294 no .
C51 H52B 3.2438 no .
C51 H52C 3.2329 no .
C51 H53C 3.3529 no .
C52 H51A 3.2549 no .
C52 H51C 3.2242 no .
C53 H37 3.2888 no .
C53 H51C 3.5095 no .
C53 H54A 3.2636 no .
C53 H54B 3.2603 no .
C54 H52A 3.5317 no .
C54 H53A 3.2606 no .
C54 H53B 3.2635 no .
H18 H21A 3.4134 no .
H18 H21B 3.4241 no .
H18 H21C 2.4380 no .
H18 H32C 2.9523 no .
H18 H34A 2.8498 no .
H18 H34B 3.5760 no .
H21A H22C 2.9565 no .
H21A H24B 3.4558 no .
H21A H24C 2.1024 no .
H21A H31 2.9150 no .
H21B H22B 3.3413 no .
H21B H22C 2.5041 no .
H21B H24C 3.3874 no .
H22A H23A 3.4499 no .
H22A H23B 3.0526 no .
H22A H24B 3.4896 no .
H22B H23A 3.0572 no .
H22B H23B 3.4475 no .
H22C H24B 3.2254 no .
H22C H24C 3.2514 no .
H23B H25A 3.5303 no .
H23B H25C 3.2607 no .
H23C H25C 3.3024 no .
H24A H25A 3.4354 no .
H24A H25B 3.0414 no .
H24A H31 2.7698 no .
H24B H25A 3.0411 no .
H24B H25B 3.4378 no .
H24C H31 2.5705 no .
H30 H31 2.3376 no .
H30 H32B 2.6265 no .
H30 H32C 2.5362 no .
H32A H33B 3.4863 no .
H32A H33C 3.0935 no .
H32A H34A 3.0009 no .
H32A H34C 3.3532 no .
H32B H33B 3.0940 no .
H32B H33C 3.4800 no .
H32C H34A 3.0223 no .
H33A H35B 3.3536 no .
H33A H35C 3.3665 no .
H33C H35C 3.5556 no .
H34B H35A 3.1057 no .
H34B H35C 3.4821 no .
H34C H35A 3.4606 no .
H34C H35C 3.0557 no .
H37 H40A 2.8120 no .
H37 H40B 2.8185 no .
H37 H51B 3.1103 no .
H37 H53A 3.5563 no .
H37 H53C 2.7875 no .
H40A H41B 3.3905 no .
H40B H43C 2.8549 no .
H40B H46 2.9126 no .
H40C H41A 3.2852 no .
H40C H41B 2.1423 no .
H40C H43C 2.5734 no .
H41A H42B 3.0280 no .
H41A H42C 3.4281 no .
H41B H43B 3.3433 no .
H41B H43C 3.3123 no .
H41C H42B 3.4399 no .
H41C H42C 3.0487 no .
H41C H43B 3.5363 no .
H42A H44B 3.2089 no .
H42C H44B 3.2282 no .
H42C H44C 3.4969 no .
H43A H44A 3.0553 no .
H43A H44C 3.4294 no .
H43A H46 2.8288 no .
H43B H44A 3.4530 no .
H43B H44C 3.0377 no .
H43C H46 2.5840 no .
H46 H47 2.3414 no .
H47 H51A 2.6801 no .
H47 H51B 2.5742 no .
H51A H52B 3.1141 no .
H51A H52C 3.4958 no .
H51B H53C 3.0118 no .
H51C H52B 3.4675 no .
H51C H52C 3.0705 no .
H51C H53B 3.3471 no .
H51C H53C 3.1521 no .
H52A H54A 3.2909 no .
H52A H54C 3.2530 no .
H52C H54A 3.4821 no .
H53A H54A 3.5098 no .
H53A H54B 3.1200 no .
H53B H54A 3.1266 no .
H53B H54B 3.5091 no .
S1 H30 3.3989 no 1_455
S1 H31 3.3753 no 1_455
S1 H40A 3.5087 no 1_454
S2 H40A 3.5446 no 1_454
S2 H40B 3.4548 no 1_554
S2 H46 3.1112 no 1_554
S2 H47 2.9371 no 1_554
S3 H47 3.3408 no 1_655
S4 H30 3.0871 no .
S4 H31 3.0466 no .
Si6 H35A 3.5754 no 1_655
Si7 H23A 3.5914 no 1_655
Si9 H52C 3.4567 no 1_565
Si10 H52C 3.5002 no 1_565
Si11 H41C 3.4644 no 1_545
N13 H40B 2.8208 no 1_554
N13 H46 3.3573 no 1_554
N14 H47 3.2391 no 1_554
N14 H51B 3.2562 no 1_554
N15 H30 3.3562 no .
N15 H32C 3.4429 no .
N16 H21A 3.1637 no .
N16 H21C 3.2245 no .
N16 H24C 3.4527 no .
N16 H31 3.3878 no .
C18 H42A 3.4691 no 1_455
C21 H52B 3.4464 no .
C21 H54C 3.2556 no 1_455
C22 H24A 3.3012 no 1_455
C22 H32A 3.4068 no 1_545
C22 H34C 3.5831 no 1_545
C22 H44A 3.3874 no 1_545
C22 H54C 3.4963 no 1_455
C23 H24A 3.1960 no 1_455
C23 H34C 3.5733 no 1_545
C23 H53C 3.4830 no 1_454
C24 H22B 3.3194 no 1_655
C24 H23A 3.2521 no 1_655
C24 H34C 3.3159 no 1_645
C24 H44C 3.4943 no 1_545
C24 H52A 3.2271 no .
C25 H32A 3.4275 no 1_545
C25 H32B 3.5923 no 1_545
C25 H33B 3.5482 no 1_545
C25 H33C 3.3719 no 1_545
C25 H51B 3.1620 no 1_554
C25 H51C 3.5883 no 1_554
C26 H23A 3.3995 no 1_655
C27 H40B 3.2213 no 1_554
C28 H40A 3.3809 no 1_554
C28 H40B 2.7110 no 1_554
C29 H35A 3.5374 no 1_655
C29 H40A 3.2713 no 1_554
C29 H40B 3.1862 no 1_554
C30 H35A 3.5438 no 1_655
C30 H40A 3.4273 no 1_554
C31 H23A 3.3631 no 1_655
C32 H22A 3.4255 no 1_565
C32 H25A 2.9620 no 1_565
C32 H34B 3.4742 no 1_655
C32 H35A 3.2948 no 1_655
C32 H44A 3.4136 no .
C32 H44B 3.2403 no .
C33 H25A 3.2281 no 1_565
C33 H35A 3.5407 no 1_655
C33 H43C 3.3356 no 1_554
C33 H53A 3.2885 no 1_464
C33 H53B 3.3813 no 1_464
C34 H22A 3.3626 no 1_565
C34 H24A 3.4847 no 1_465
C34 H24B 3.4243 no 1_465
C34 H32B 3.4232 no 1_455
C34 H42C 3.5361 no 1_455
C35 H32B 3.2907 no 1_455
C35 H33B 3.4390 no 1_455
C35 H40A 3.2116 no 1_454
C35 H40C 3.4088 no 1_454
C35 H41B 3.3012 no 1_454
C40 H35A 3.5439 no 1_656
C40 H35B 3.1269 no 1_656
C41 H35B 3.4732 no 1_656
C41 H43A 3.2391 no 1_655
C41 H51C 3.5609 no 1_565
C41 H52C 2.9740 no 1_565
C41 H53B 3.0462 no 1_565
C42 H18 3.5490 no 1_655
C42 H34A 3.3580 no 1_655
C42 H43A 3.3747 no 1_655
C43 H33A 3.3506 no 1_556
C43 H41A 3.2750 no 1_455
C43 H42B 3.4701 no 1_455
C43 H54A 3.4825 no 1_465
C44 H22A 3.5095 no 1_565
C44 H22C 3.5143 no 1_565
C44 H24B 3.2470 no 1_565
C44 H32A 3.5939 no .
C44 H32C 3.2771 no .
C44 H52B 3.4209 no 1_565
C44 H52C 3.3520 no 1_565
C45 H42B 3.1974 no 1_455
C46 H42B 3.0975 no 1_455
C47 H21C 3.4218 no .
C48 H21C 3.0227 no .
C49 H21A 3.3606 no .
C49 H21C 2.7835 no .
C50 H21C 3.1729 no .
C51 H25C 3.0705 no 1_556
C51 H43B 3.5298 no 1_545
C51 H53A 3.4961 no 1_455
C51 H54B 3.2235 no 1_455
C52 H21A 3.5556 no .
C52 H24C 3.2467 no .
C52 H41C 3.0039 no 1_545
C52 H43B 3.4101 no 1_545
C52 H44C 2.8718 no 1_545
C52 H54B 3.4593 no 1_455
C53 H23B 3.5813 no 1_656
C53 H33A 3.4875 no 1_646
C53 H33C 3.1016 no 1_646
C53 H41C 3.4700 no 1_545
C53 H51A 3.4908 no 1_655
C54 H21B 2.9630 no 1_655
C54 H22C 3.3576 no 1_655
C54 H43B 3.5816 no 1_645
C54 H51A 3.2356 no 1_655
C54 H52B 3.4038 no 1_655
H18 C42 3.5490 no 1_455
H18 H42A 2.8537 no 1_455
H18 H42B 3.4984 no 1_455
H21A N16 3.1637 no .
H21A C49 3.3606 no .
H21A C52 3.5556 no .
H21A H52A 3.2314 no .
H21A H52B 3.0693 no .
H21B C54 2.9630 no 1_455
H21B H52B 3.0687 no .
H21B H54A 3.4447 no 1_455
H21B H54B 2.8196 no 1_455
H21B H54C 2.2932 no 1_455
H21C N16 3.2245 no .
H21C C47 3.4218 no .
H21C C48 3.0227 no .
H21C C49 2.7835 no .
H21C C50 3.1729 no .
H21C H54C 3.5980 no 1_455
H22A C32 3.4255 no 1_545
H22A C34 3.3626 no 1_545
H22A C44 3.5095 no 1_545
H22A H24A 3.4622 no 1_455
H22A H32A 2.5317 no 1_545
H22A H32C 3.5478 no 1_545
H22A H34A 2.8528 no 1_545
H22A H34C 2.9681 no 1_545
H22A H44A 2.8094 no 1_545
H22A H44C 3.4372 no 1_545
H22B C24 3.3194 no 1_455
H22B H24A 2.5516 no 1_455
H22B H24C 3.3523 no 1_455
H22B H34C 3.4270 no 1_545
H22B H52A 3.3497 no 1_455
H22B H54A 3.4414 no 1_455
H22B H54C 3.1688 no 1_455
H22C C44 3.5143 no 1_545
H22C C54 3.3576 no 1_455
H22C H44A 3.0841 no 1_545
H22C H44C 3.0392 no 1_545
H22C H52B 3.2719 no .
H22C H54A 3.0869 no 1_455
H22C H54B 3.5427 no 1_455
H22C H54C 2.9251 no 1_455
H23A Si7 3.5914 no 1_455
H23A C24 3.2521 no 1_455
H23A C26 3.3995 no 1_455
H23A C31 3.3631 no 1_455
H23A H24A 2.4164 no 1_455
H23A H25B 3.0680 no 1_455
H23A H31 2.9665 no 1_455
H23A H34C 3.4196 no 1_545
H23B C53 3.5813 no 1_454
H23B H24A 3.3612 no 1_455
H23B H25B 3.4403 no 1_455
H23B H32A 3.4525 no 1_545
H23B H33C 2.9629 no 1_545
H23B H34C 2.9557 no 1_545
H23B H53A 3.2309 no 1_454
H23B H53C 3.0439 no 1_454
H23C H37 3.1558 no 1_454
H23C H53A 3.3407 no 1_454
H23C H53C 3.2430 no 1_454
H24A C22 3.3012 no 1_655
H24A C23 3.1960 no 1_655
H24A C34 3.4847 no 1_645
H24A H22A 3.4622 no 1_655
H24A H22B 2.5516 no 1_655
H24A H23A 2.4164 no 1_655
H24A H23B 3.3612 no 1_655
H24A H34B 3.4773 no 1_645
H24A H34C 2.7507 no 1_645
H24A H52A 3.4429 no .
H24B C34 3.4243 no 1_645
H24B C44 3.2470 no 1_545
H24B H32A 3.4147 no 1_545
H24B H34B 2.9696 no 1_645
H24B H34C 3.0490 no 1_645
H24B H44A 3.5444 no 1_545
H24B H44B 3.0431 no 1_545
H24B H44C 2.6908 no 1_545
H24B H52A 3.2142 no .
H24B H52B 3.5409 no .
H24C N16 3.4527 no .
H24C C52 3.2467 no .
H24C H22B 3.3523 no 1_655
H24C H44C 3.4523 no 1_545
H24C H52A 2.5621 no .
H24C H52B 3.0661 no .
H25A C32 2.9620 no 1_545
H25A C33 3.2281 no 1_545
H25A H32A 2.5592 no 1_545
H25A H32B 2.6285 no 1_545
H25A H33B 2.9294 no 1_545
H25A H33C 2.8585 no 1_545
H25A H34B 3.5955 no 1_645
H25A H34C 3.5138 no 1_645
H25A H35A 3.3534 no 1_645
H25A H35C 3.3016 no 1_645
H25B H23A 3.0680 no 1_655
H25B H23B 3.4403 no 1_655
H25B H34C 3.2615 no 1_645
H25B H35C 3.1299 no 1_645
H25B H51B 2.9914 no 1_554
H25B H51C 3.3962 no 1_554
H25B H53C 2.9893 no 1_554
H25C C51 3.0705 no 1_554
H25C H33B 3.3757 no 1_545
H25C H33C 2.9791 no 1_545
H25C H51A 3.2702 no 1_554
H25C H51B 2.4701 no 1_554
H25C H51C 3.0117 no 1_554
H25C H53A 3.4854 no 1_454
H30 S1 3.3989 no 1_655
H30 S4 3.0871 no .
H30 N15 3.3562 no .
H30 H35A 3.1507 no 1_655
H31 S1 3.3753 no 1_655
H31 S4 3.0466 no .
H31 N16 3.3878 no .
H31 H23A 2.9665 no 1_655
H32A C22 3.4068 no 1_565
H32A C25 3.4275 no 1_565
H32A C44 3.5939 no .
H32A H22A 2.5317 no 1_565
H32A H23B 3.4525 no 1_565
H32A H24B 3.4147 no 1_565
H32A H25A 2.5592 no 1_565
H32A H44A 3.1359 no .
H32A H44B 3.2390 no .
H32B C25 3.5923 no 1_565
H32B C34 3.4232 no 1_655
H32B C35 3.2907 no 1_655
H32B H25A 2.6285 no 1_565
H32B H34B 2.6465 no 1_655
H32B H35A 2.4612 no 1_655
H32B H35C 3.5740 no 1_655
H32B H44B 3.1727 no .
H32C N15 3.4429 no .
H32C C44 3.2771 no .
H32C H22A 3.5478 no 1_565
H32C H44A 2.8737 no .
H32C H44B 2.7817 no .
H33A C43 3.3506 no 1_554
H33A C53 3.4875 no 1_464
H33A H41A 3.2310 no 1_454
H33A H43A 3.5082 no 1_554
H33A H43B 3.4033 no 1_554
H33A H43C 2.6630 no 1_554
H33A H53A 3.2292 no 1_464
H33A H53B 2.8980 no 1_464
H33B C25 3.5482 no 1_565
H33B C35 3.4390 no 1_655
H33B H25A 2.9294 no 1_565
H33B H25C 3.3757 no 1_565
H33B H35A 2.7819 no 1_655
H33B H35C 3.3269 no 1_655
H33B H40C 3.1037 no 1_554
H33B H41B 3.5918 no 1_554
H33B H43C 3.1297 no 1_554
H33B H51C 3.2985 no 1_564
H33C C25 3.3719 no 1_565
H33C C53 3.1016 no 1_464
H33C H23B 2.9629 no 1_565
H33C H25A 2.8585 no 1_565
H33C H25C 2.9791 no 1_565
H33C H53A 2.5636 no 1_464
H33C H53B 2.9591 no 1_464
H33C H53C 3.3109 no 1_464
H34A C42 3.3580 no 1_455
H34A H22A 2.8528 no 1_565
H34A H42A 3.0758 no 1_455
H34A H42C 2.8391 no 1_455
H34A H44A 3.5996 no .
H34B C32 3.4742 no 1_455
H34B H24A 3.4773 no 1_465
H34B H24B 2.9696 no 1_465
H34B H25A 3.5955 no 1_465
H34B H32B 2.6465 no 1_455
H34B H42A 3.3731 no 1_455
H34B H42C 3.3657 no 1_455
H34B H44B 2.8486 no 1_455
H34C C22 3.5831 no 1_565
H34C C23 3.5733 no 1_565
H34C C24 3.3159 no 1_465
H34C H22A 2.9681 no 1_565
H34C H22B 3.4270 no 1_565
H34C H23A 3.4196 no 1_565
H34C H23B 2.9557 no 1_565
H34C H24A 2.7507 no 1_465
H34C H24B 3.0490 no 1_465
H34C H25A 3.5138 no 1_465
H34C H25B 3.2615 no 1_465
H35A Si6 3.5754 no 1_455
H35A C29 3.5374 no 1_455
H35A C30 3.5438 no 1_455
H35A C32 3.2948 no 1_455
H35A C33 3.5407 no 1_455
H35A C40 3.5439 no 1_454
H35A H25A 3.3534 no 1_465
H35A H30 3.1507 no 1_455
H35A H32B 2.4612 no 1_455
H35A H33B 2.7819 no 1_455
H35A H40A 2.9589 no 1_454
H35A H40C 3.2509 no 1_454
H35B C40 3.1269 no 1_454
H35B C41 3.4732 no 1_454
H35B H40A 2.5839 no 1_454
H35B H40C 2.8281 no 1_454
H35B H41A 3.2386 no 1_454
H35B H41B 2.8198 no 1_454
H35C H25A 3.3016 no 1_465
H35C H25B 3.1299 no 1_465
H35C H32B 3.5740 no 1_455
H35C H33B 3.3269 no 1_455
H35C H41B 3.0047 no 1_454
H35C H53B 3.2190 no 1_464
H35C H53C 3.3897 no 1_464
H37 H23C 3.1558 no 1_656
H40A S1 3.5087 no 1_656
H40A S2 3.5446 no 1_656
H40A C28 3.3809 no 1_556
H40A C29 3.2713 no 1_556
H40A C30 3.4273 no 1_556
H40A C35 3.2116 no 1_656
H40A H35A 2.9589 no 1_656
H40A H35B 2.5839 no 1_656
H40B S2 3.4548 no 1_556
H40B N13 2.8208 no 1_556
H40B C27 3.2213 no 1_556
H40B C28 2.7110 no 1_556
H40B C29 3.1862 no 1_556
H40C C35 3.4088 no 1_656
H40C H33B 3.1037 no 1_556
H40C H35A 3.2509 no 1_656
H40C H35B 2.8281 no 1_656
H41A C43 3.2750 no 1_655
H41A H33A 3.2310 no 1_656
H41A H35B 3.2386 no 1_656
H41A H43A 2.5250 no 1_655
H41A H43C 3.2009 no 1_655
H41A H46 3.4794 no 1_655
H41A H53B 2.8139 no 1_565
H41B C35 3.3012 no 1_656
H41B H33B 3.5918 no 1_556
H41B H35B 2.8198 no 1_656
H41B H35C 3.0047 no 1_656
H41B H51C 3.1081 no 1_565
H41B H52C 3.3472 no 1_565
H41B H53B 3.1379 no 1_565
H41C Si11 3.4644 no 1_565
H41C C52 3.0039 no 1_565
H41C C53 3.4700 no 1_565
H41C H43A 3.2486 no 1_655
H41C H51C 3.0921 no 1_565
H41C H52A 3.4667 no 1_565
H41C H52C 2.1465 no 1_565
H41C H53B 2.6870 no 1_565
H41C H54A 3.2355 no 1_565
H42A C18 3.4691 no 1_655
H42A H18 2.8537 no 1_655
H42A H34A 3.0758 no 1_655
H42A H34B 3.3731 no 1_655
H42B C43 3.4701 no 1_655
H42B C45 3.1974 no 1_655
H42B C46 3.0975 no 1_655
H42B H18 3.4984 no 1_655
H42B H43A 2.7003 no 1_655
H42B H44A 3.3100 no 1_655
H42B H46 2.8014 no 1_655
H42C C34 3.5361 no 1_655
H42C H34A 2.8391 no 1_655
H42C H34B 3.3657 no 1_655
H42C H43A 3.3741 no 1_655
H42C H44A 3.5250 no 1_655
H42C H52C 3.3053 no 1_565
H43A C41 3.2391 no 1_455
H43A C42 3.3747 no 1_455
H43A H33A 3.5082 no 1_556
H43A H41A 2.5250 no 1_455
H43A H41C 3.2486 no 1_455
H43A H42B 2.7003 no 1_455
H43A H42C 3.3741 no 1_455
H43A H54A 3.0004 no 1_465
H43B C51 3.5298 no 1_565
H43B C52 3.4101 no 1_565
H43B C54 3.5816 no 1_465
H43B H33A 3.4033 no 1_556
H43B H51A 3.2304 no 1_565
H43B H51C 3.0723 no 1_565
H43B H52B 3.0760 no 1_565
H43B H52C 2.9544 no 1_565
H43B H54A 3.0591 no 1_465
H43B H54B 3.2228 no 1_465
H43C C33 3.3356 no 1_556
H43C H33A 2.6630 no 1_556
H43C H33B 3.1297 no 1_556
H43C H41A 3.2009 no 1_455
H44A C22 3.3874 no 1_565
H44A C32 3.4136 no .
H44A H22A 2.8094 no 1_565
H44A H22C 3.0841 no 1_565
H44A H24B 3.5444 no 1_565
H44A H32A 3.1359 no .
H44A H32C 2.8737 no .
H44A H34A 3.5996 no .
H44A H42B 3.3100 no 1_455
H44A H42C 3.5250 no 1_455
H44B C32 3.2403 no .
H44B H24B 3.0431 no 1_565
H44B H32A 3.2390 no .
H44B H32B 3.1727 no .
H44B H32C 2.7817 no .
H44B H34B 2.8486 no 1_655
H44C C24 3.4943 no 1_565
H44C C52 2.8718 no 1_565
H44C H22A 3.4372 no 1_565
H44C H22C 3.0392 no 1_565
H44C H24B 2.6908 no 1_565
H44C H24C 3.4523 no 1_565
H44C H52A 3.0885 no 1_565
H44C H52B 2.4962 no 1_565
H44C H52C 2.5830 no 1_565
H46 S2 3.1112 no 1_556
H46 N13 3.3573 no 1_556
H46 H41A 3.4794 no 1_455
H46 H42B 2.8014 no 1_455
H47 S2 2.9371 no 1_556
H47 S3 3.3408 no 1_455
H47 N14 3.2391 no 1_556
H47 H54B 3.5873 no 1_455
H51A C53 3.4908 no 1_455
H51A C54 3.2356 no 1_455
H51A H25C 3.2702 no 1_556
H51A H43B 3.2304 no 1_545
H51A H53A 2.7123 no 1_455
H51A H54B 2.3722 no 1_455
H51B N14 3.2562 no 1_556
H51B C25 3.1620 no 1_556
H51B H25B 2.9914 no 1_556
H51B H25C 2.4701 no 1_556
H51C C25 3.5883 no 1_556
H51C C41 3.5609 no 1_545
H51C H25B 3.3962 no 1_556
H51C H25C 3.0117 no 1_556
H51C H33B 3.2985 no 1_546
H51C H41B 3.1081 no 1_545
H51C H41C 3.0921 no 1_545
H51C H43B 3.0723 no 1_545
H52A C24 3.2271 no .
H52A H21A 3.2314 no .
H52A H22B 3.3497 no 1_655
H52A H24A 3.4429 no .
H52A H24B 3.2142 no .
H52A H24C 2.5621 no .
H52A H41C 3.4667 no 1_545
H52A H44C 3.0885 no 1_545
H52B C21 3.4464 no .
H52B C44 3.4209 no 1_545
H52B C54 3.4038 no 1_455
H52B H21A 3.0693 no .
H52B H21B 3.0687 no .
H52B H22C 3.2719 no .
H52B H24B 3.5409 no .
H52B H24C 3.0661 no .
H52B H43B 3.0760 no 1_545
H52B H44C 2.4962 no 1_545
H52B H54A 3.4415 no 1_455
H52B H54B 2.6815 no 1_455
H52C Si9 3.4567 no 1_545
H52C Si10 3.5002 no 1_545
H52C C41 2.9740 no 1_545
H52C C44 3.3520 no 1_545
H52C H41B 3.3472 no 1_545
H52C H41C 2.1465 no 1_545
H52C H42C 3.3053 no 1_545
H52C H43B 2.9544 no 1_545
H52C H44C 2.5830 no 1_545
H53A C33 3.2885 no 1_646
H53A C51 3.4961 no 1_655
H53A H23B 3.2309 no 1_656
H53A H23C 3.3407 no 1_656
H53A H25C 3.4854 no 1_656
H53A H33A 3.2292 no 1_646
H53A H33C 2.5636 no 1_646
H53A H51A 2.7123 no 1_655
H53B C33 3.3813 no 1_646
H53B C41 3.0462 no 1_545
H53B H33A 2.8980 no 1_646
H53B H33C 2.9591 no 1_646
H53B H35C 3.2190 no 1_646
H53B H41A 2.8139 no 1_545
H53B H41B 3.1379 no 1_545
H53B H41C 2.6870 no 1_545
H53C C23 3.4830 no 1_656
H53C H23B 3.0439 no 1_656
H53C H23C 3.2430 no 1_656
H53C H25B 2.9893 no 1_556
H53C H33C 3.3109 no 1_646
H53C H35C 3.3897 no 1_646
H54A C43 3.4825 no 1_645
H54A H21B 3.4447 no 1_655
H54A H22B 3.4414 no 1_655
H54A H22C 3.0869 no 1_655
H54A H41C 3.2355 no 1_545
H54A H43A 3.0004 no 1_645
H54A H43B 3.0591 no 1_645
H54A H52B 3.4415 no 1_655
H54B C51 3.2235 no 1_655
H54B C52 3.4593 no 1_655
H54B H21B 2.8196 no 1_655
H54B H22C 3.5427 no 1_655
H54B H43B 3.2228 no 1_645
H54B H47 3.5873 no 1_655
H54B H51A 2.3722 no 1_655
H54B H52B 2.6815 no 1_655
H54C C21 3.2556 no 1_655
H54C C22 3.4963 no 1_655
H54C H21B 2.2932 no 1_655
H54C H21C 3.5980 no 1_655
H54C H22B 3.1688 no 1_655
H54C H22C 2.9251 no 1_655

loop_
_geom_torsion_atom_site_label_1
_geom_torsion_atom_site_label_2
_geom_torsion_atom_site_label_3
_geom_torsion_atom_site_label_4
_geom_torsion
_geom_torsion_publ_flag
C17 S1 C20 Si8 -166.2(3) no
C17 S1 C20 C19 1.2(3) no
C20 S1 C17 Si5 162.1(3) no
C20 S1 C17 C18 -1.8(3) no
N13 S2 N14 C27 1.2(3) no
N14 S2 N13 C28 -0.7(3) no
C36 S3 C39 Si9 -166.8(3) no
C36 S3 C39 C38 1.4(3) no
C39 S3 C36 Si12 161.8(3) no
C39 S3 C36 C37 -1.5(3) no
N15 S4 N16 C49 -0.7(3) no
N16 S4 N15 C50 0.3(3) no
Si6 Si5 C17 S1 -98.1(3) no
Si6 Si5 C17 C18 63.1(3) no
C17 Si5 Si6 C29 24.91(16) no
C17 Si5 Si6 C32 -89.44(16) no
C17 Si5 Si6 C33 146.74(16) no
C34 Si5 Si6 C29 141.21(15) no
C34 Si5 Si6 C32 26.86(16) no
C34 Si5 Si6 C33 -96.97(16) no
C35 Si5 Si6 C29 -94.60(18) no
C35 Si5 Si6 C32 151.04(17) no
C35 Si5 Si6 C33 27.22(19) no
C34 Si5 C17 S1 144.3(3) no
C34 Si5 C17 C18 -54.5(4) no
C35 Si5 C17 S1 22.7(4) no
C35 Si5 C17 C18 -176.2(3) no
Si5 Si6 C29 C28 58.4(3) no
Si5 Si6 C29 C30 -105.1(3) no
C32 Si6 C29 C28 173.1(3) no
C32 Si6 C29 C30 9.5(4) no
C33 Si6 C29 C28 -65.1(4) no
C33 Si6 C29 C30 131.3(3) no
C24 Si7 Si8 C20 91.41(17) no
C24 Si7 Si8 C22 -28.84(19) no
C24 Si7 Si8 C23 -151.43(17) no
C25 Si7 Si8 C20 -145.56(15) no
C25 Si7 Si8 C22 94.19(15) no
C25 Si7 Si8 C23 -28.40(16) no
Si8 Si7 C26 C27 -59.7(3) no
Si8 Si7 C26 C31 101.4(3) no
C26 Si7 Si8 C20 -24.69(15) no
C26 Si7 Si8 C22 -144.93(14) no
C26 Si7 Si8 C23 92.48(15) no
C24 Si7 C26 C27 -177.1(3) no
C24 Si7 C26 C31 -15.9(4) no
C25 Si7 C26 C27 62.3(3) no
C25 Si7 C26 C31 -136.5(3) no
Si7 Si8 C20 S1 101.1(3) no
Si7 Si8 C20 C19 -63.4(4) no
C22 Si8 C20 S1 -137.3(3) no
C22 Si8 C20 C19 58.2(4) no
C23 Si8 C20 S1 -17.7(3) no
C23 Si8 C20 C19 177.9(3) no
Si10 Si9 C39 S3 100.2(3) no
Si10 Si9 C39 C38 -65.2(4) no
C39 Si9 Si10 C43 93.27(15) no
C39 Si9 Si10 C44 -143.03(15) no
C39 Si9 Si10 C45 -23.34(15) no
C41 Si9 Si10 C43 -26.76(17) no
C41 Si9 Si10 C44 96.94(16) no
C41 Si9 Si10 C45 -143.37(16) no
C42 Si9 Si10 C43 -149.38(18) no
C42 Si9 Si10 C44 -25.68(19) no
C42 Si9 Si10 C45 94.00(18) no
C41 Si9 C39 S3 -136.9(3) no
C41 Si9 C39 C38 57.7(4) no
C42 Si9 C39 S3 -18.2(4) no
C42 Si9 C39 C38 176.4(4) no
Si9 Si10 C45 C46 99.4(3) no
Si9 Si10 C45 C50 -62.5(3) no
C43 Si10 C45 C46 -18.7(4) no
C43 Si10 C45 C50 179.4(3) no
C44 Si10 C45 C46 -139.5(3) no
C44 Si10 C45 C50 58.6(3) no
Si12 Si11 C48 C47 -102.4(3) no
Si12 Si11 C48 C49 62.2(3) no
C48 Si11 Si12 C36 22.91(14) no
C48 Si11 Si12 C53 138.66(14) no
C48 Si11 Si12 C54 -95.53(14) no
C51 Si11 Si12 C36 -92.64(18) no
C51 Si11 Si12 C53 23.11(19) no
C51 Si11 Si12 C54 148.91(18) no
C52 Si11 Si12 C36 143.41(15) no
C52 Si11 Si12 C53 -100.84(16) no
C52 Si11 Si12 C54 24.96(16) no
C51 Si11 C48 C47 13.5(4) no
C51 Si11 C48 C49 178.1(3) no
C52 Si11 C48 C47 135.2(3) no
C52 Si11 C48 C49 -60.2(4) no
Si11 Si12 C36 S3 -96.2(3) no
Si11 Si12 C36 C37 64.3(4) no
C53 Si12 C36 S3 145.6(3) no
C53 Si12 C36 C37 -53.9(4) no
C54 Si12 C36 S3 23.1(4) no
C54 Si12 C36 C37 -176.4(3) no
S2 N13 C28 C27 0.1(4) no
S2 N13 C28 C29 -175.8(3) no
S2 N14 C27 C26 174.6(3) no
S2 N14 C27 C28 -1.3(4) no
S4 N15 C50 C45 174.9(3) no
S4 N15 C50 C49 0.2(4) no
S4 N16 C49 C48 -175.8(3) no
S4 N16 C49 C50 0.9(4) no
S1 C17 C18 C19 2.0(5) no
Si5 C17 C18 C19 -161.5(3) no
C17 C18 C19 C20 -1.2(5) no
C17 C18 C19 C21 177.3(4) no
C18 C19 C20 S1 -0.2(5) no
C18 C19 C20 Si8 165.5(3) no
C21 C19 C20 S1 -178.7(4) no
C21 C19 C20 Si8 -13.0(7) no
Si7 C26 C27 N14 -19.5(5) no
Si7 C26 C27 C28 156.0(3) no
Si7 C26 C31 C30 -155.6(3) no
C27 C26 C31 C30 6.4(6) no
C31 C26 C27 N14 177.8(4) no
C31 C26 C27 C28 -6.7(5) no
N14 C27 C28 N13 0.8(5) no
N14 C27 C28 C29 176.8(3) no
C26 C27 C28 N13 -175.2(3) no
C26 C27 C28 C29 0.8(6) no
N13 C28 C29 Si6 16.2(6) no
N13 C28 C29 C30 -179.0(4) no
C27 C28 C29 Si6 -159.4(3) no
C27 C28 C29 C30 5.4(6) no
Si6 C29 C30 C31 158.8(3) no
C28 C29 C30 C31 -5.8(6) no
C29 C30 C31 C26 -0.2(6) no
S3 C36 C37 C38 1.2(5) no
Si12 C36 C37 C38 -161.7(3) no
C36 C37 C38 C39 -0.1(5) no
C36 C37 C38 C40 176.8(4) no
C37 C38 C39 S3 -0.9(5) no
C37 C38 C39 Si9 165.7(4) no
C40 C38 C39 S3 -177.7(4) no
C40 C38 C39 Si9 -11.1(7) no
Si10 C45 C46 C47 -156.3(3) no
Si10 C45 C50 N15 -17.9(5) no
Si10 C45 C50 C49 156.5(3) no
C46 C45 C50 N15 178.6(4) no
C46 C45 C50 C49 -7.1(6) no
C50 C45 C46 C47 6.6(6) no
C45 C46 C47 C48 -0.0(7) no
C46 C47 C48 Si11 159.3(4) no
C46 C47 C48 C49 -6.1(6) no
Si11 C48 C49 N16 16.0(6) no
Si11 C48 C49 C50 -160.3(3) no
C47 C48 C49 N16 -178.2(4) no
C47 C48 C49 C50 5.4(6) no
N16 C49 C50 N15 -0.7(5) no
N16 C49 C50 C45 -175.6(3) no
C48 C49 C50 N15 176.1(4) no
C48 C49 C50 C45 1.2(6) no
